data_2101547
loop_
_publ_author_name
'Briozzo, P.'
'Kondo, T.'
'Sada, K.'
'Miyata, M.'
'Miki, K.'

_publ_section_title
;
 Structures of three inclusion compounds of cholanamide with either
 (<i>S</i>)-enantiomer, (<i>R</i>)-enantiomer or an optically resolved
 mixture of butan-2-ol
;
_journal_issue 4
_journal_name_full 'Acta Crystallographica Section B'
_journal_page_first 728
_journal_page_last 733
_journal_paper_doi 10.1107/S0108768196004569
_journal_volume 52
_journal_year 1996
_chemical_formula_moiety 'C24 H41 N1 O4, C4 H10 O1'
_chemical_formula_sum 'C28 H51 N O5'
_chemical_formula_weight 481.71
_space_group_IT_number 4
_symmetry_cell_setting monoclinic
_symmetry_space_group_name_Hall 'P 2yb'
_symmetry_space_group_name_H-M 'P 1 21 1'
_atom_type_scat_source IntTabIV
_cell_angle_alpha 90.0
_cell_angle_beta 105.120(10)
_cell_angle_gamma 90.0
_cell_formula_units_Z 2
_cell_length_a 13.2860(10)
_cell_length_b 7.8530(10)
_cell_length_c 14.0750(10)
_cell_measurement_reflns_used 25
_cell_measurement_temperature 298
_cell_measurement_theta_max 29.4
_cell_measurement_theta_min 23.5
_cell_volume 1417.7(2)
_diffrn_measurement_device 'Rigaku AFC-5R'
_diffrn_measurement_method \q/2\q
_diffrn_radiation_type MoK\a
_diffrn_radiation_wavelength 0.71073
_diffrn_reflns_av_R_equivalents 0.012
_diffrn_reflns_limit_h_max 16
_diffrn_reflns_limit_h_min 0
_diffrn_reflns_limit_k_max 9
_diffrn_reflns_limit_k_min 0
_diffrn_reflns_limit_l_max 17
_diffrn_reflns_limit_l_min -17
_diffrn_reflns_number 2896
_diffrn_reflns_theta_max 25.25
_diffrn_standards_decay_% 3.0
_diffrn_standards_interval_count 150
_diffrn_standards_number 3
_exptl_absorpt_coefficient_mu 0.0707
_exptl_absorpt_correction_T_max 1.00
_exptl_absorpt_correction_T_min 0.97
_exptl_absorpt_correction_type 'azimuthal scan'
_exptl_crystal_colour colorless
_exptl_crystal_density_diffrn 1.128
_exptl_crystal_density_meas 1.08
_exptl_crystal_description prism
_exptl_crystal_size_max 0.50
_exptl_crystal_size_mid 0.25
_exptl_crystal_size_min 0.15
_refine_diff_density_max 0.23
_refine_diff_density_min -0.31
_refine_ls_extinction_method none
_refine_ls_goodness_of_fit_obs 2.63
_refine_ls_hydrogen_treatment
;H atoms of 2-butanol were not refined, positions of other
 H atoms were refined
;
_refine_ls_number_parameters 429
_refine_ls_number_reflns 1895
_refine_ls_R_factor_obs 0.068
_refine_ls_shift/esd_max '0.10 for host, 2.79 for guest'
_refine_ls_structure_factor_coef F
_refine_ls_weighting_details 'w = 4|F|^2^/\s^2^(F)'
_refine_ls_weighting_scheme calc
_refine_ls_wR_factor_obs 0.082
_reflns_number_observed 1895
_reflns_number_total 2774
_reflns_observed_criterion I>3\s(I)
_cod_data_source_file as0702.cif
_cod_data_source_block camrb
_cod_depositor_comments
;
The following automatic conversions were performed:

'_refine_ls_weighting_scheme' value 'w = 4|F|^2^/\s^2^(F)' was
changed to 'calc'. New tag '_refine_ls_weighting_details' was
created. The value of the new tag was set to 'w = 4|F|^2^/\s^2^(F)'.

Automatic conversion script
Id: cif_fix_values 3143 2015-03-26 13:38:13Z robertas 
;
_cod_original_cell_volume 1417.6(3)
_cod_original_sg_symbol_Hall 'P 2y1'
_cod_original_formula_sum 'C28 H51 N1 O5'
_cod_database_code 2101547

loop_
_symmetry_equiv_pos_as_xyz
x,y,z
-x,y+1/2,-z

loop_
_atom_site_label
_atom_site_fract_x
_atom_site_fract_y
_atom_site_fract_z
C1 1.1645(7) .855(2) .8953(6)
C2 1.1184(6) .8330(10) .9809(5)
C3 1.1477(7) .6560(10) 1.0265(6)
C4 1.1104(7) .5230(10) .9471(5)
C5 1.1546(6) .5460(10) .8591(5)
C6 1.1162(6) .4050(10) .7820(6)
C7 1.0024(6) .4220(10) .7256(5)
C8 .9815(6) .5980(10) .6802(6)
C9 1.0161(5) .7420(10) .7545(5)
C10 1.1333(5) .7260(10) .8114(5)
C11 .9858(6) .9170(10) .7076(6)
C12 .8708(5) .9350(10) .6499(5)
C13 .8373(5) .7900(10) .5732(4)
C14 .8670(6) .6210(10) .6280(5)
C15 .8147(6) .4860(10) .5506(6)
C16 .7141(7) .5700(10) .4958(6)
C17 .7189(5) .7620(10) .5270(5)
C18 .8922(7) .816(2) .4907(6)
C19 1.2028(7) .756(2) .7409(7)
C20 .6594(5) .8750(10) .4416(6)
C21 .6697(9) 1.064(2) .4626(8)
C22 .5431(8) .822(2) .4124(9)
C23 .4819(6) .879(2) .3155(6)
C24 .3704(7) .808(2) .2848(7)
O25 1.0976(4) .630 1.1054(3)
O26 .8096(5) .9330(10) .7209(4)
O27 .3556(6) .654(2) .3001(6)
N28 .2987(5) .915(2) .2420(6)
O29 .9312(3) .3950(10) .7827(3)
C1G .484(3) 1.369(6) .179(4)
C2G .383(2) 1.335(4) .145(3)
C3G .366(3) 1.220(6) .043(2)
C4GR .5250(10) 1.505(3) .1450(10)
O5G .345(2) 1.243(3) .2030(10)
H1A 1.158 .953 .877
H1B 1.237 .843 .920
H2A 1.158 .919 1.027
H2B 1.034 .853 .943
H3 1.225 .651 1.054
H4A 1.137 .409 .972
H4B 1.033 .524 .923
H5 1.229 .534 .895
H6A 1.153 .360 .731
H6B 1.131 .302 .818
H7 .985 .341 .682
H8 1.020 .608 .632
H9 .978 .728 .802
H11A .993 1.002 .751
H11B 1.031 .930 .658
H12 .861 1.053 .623
H14 .832 .616 .673
H15A .865 .490 .486
H15B .805 .398 .588
H16A .700 .555 .427
H16B .655 .502 .498
H17 .685 .751 .587
H18A .966 .812 .518
H18B .872 .728 .443
H18C .873 .923 .460
H19A 1.274 .740 .775
H19B 1.185 .677 .688
H19C 1.193 .869 .716
H20 .675 .856 .392
H21A .741 1.094 .481
H21B .635 1.125 .405
H21C .639 1.090 .515
H22A .538 .728 .434
H22B .519 .860 .461
H23A .478 1.000 .316
H23B .517 .845 .268
H25 1.126 .571 1.139
H26 .761 .987 .693
H28A .222 .901 .235
H28B .318 1.026 .230
H29 .921 .294 .824
H1GA .496 1.385 .248
H1GB .521 1.272 .167
H2G .345 1.439 .131
H3GA .294 1.199 .016
H3GB .392 1.281 -.004
H3GC .402 1.115 .057
H4GRA .597 1.512 .176
H4GRB .516 1.492 .076
H4GRC .491 1.605 .157
H5G .300 1.310 .230

loop_
_geom_angle_atom_site_label_1
_geom_angle_atom_site_label_2
_geom_angle_atom_site_label_3
_geom_angle
_geom_angle_publ_flag
C2 C1 C10 117.3(7) no
C1 C2 C3 109.1(6) no
C2 C3 C4 108.5(6) no
C2 C3 O25 109.3(6) no
C4 C3 O25 109.9(6) no
C3 C4 C5 113.5(6) no
C4 C5 C6 111.3(6) no
C4 C5 C10 113.2(6) no
C6 C5 C10 111.0(5) no
C5 C6 C7 114.0(6) no
C6 C7 C8 110.4(6) no
C6 C7 O29 114.4(5) no
C8 C7 O29 107.5(6) no
C7 C8 C9 113.4(5) no
C7 C8 C14 111.3(6) no
C9 C8 C14 109.1(5) no
C8 C9 C10 112.0(5) no
C8 C9 C11 111.8(5) no
C10 C9 C11 114.1(6) no
C1 C10 C5 106.6(5) no
C1 C10 C9 112.1(6) no
C1 C10 C19 108.0(7) no
C5 C10 C9 109.8(5) no
C5 C10 C19 110.1(7) no
C9 C10 C19 110.1(6) no
C9 C11 C12 115.0(6) no
C11 C12 C13 111.4(6) no
C11 C12 O26 107.1(5) no
C13 C12 O26 111.2(5) no
C12 C13 C14 107.2(5) no
C12 C13 C17 118.1(5) no
C12 C13 C18 108.7(6) no
C14 C13 C17 100.8(5) no
C14 C13 C18 112.6(6) no
C17 C13 C18 109.3(5) no
C8 C14 C13 116.1(5) no
C8 C14 C15 117.9(6) no
C13 C14 C15 103.2(5) no
C14 C15 C16 103.6(6) no
C15 C16 C17 108.1(6) no
C13 C17 C16 102.5(6) no
C13 C17 C20 120.3(6) no
C16 C17 C20 111.2(5) no
C17 C20 C21 114.3(6) no
C17 C20 C22 109.1(7) no
C21 C20 C22 110.4(8) no
C20 C22 C23 116.0(8) no
C22 C23 C24 114.3(9) no
C23 C24 O27 119.0(11) no
C23 C24 N28 115.7(12) no
O27 C24 N28 125.2(10) no
C2G C1G C4GR 120(4) no
C1G C2G C3G 109(4) no
C1G C2G O5G 114(4) no
C3G C2G O5G 105(3) no

loop_
_geom_bond_atom_site_label_1
_geom_bond_atom_site_label_2
_geom_bond_distance
_geom_bond_publ_flag
C1 C2 1.497(10) no
C1 C10 1.529(10) no
C2 C3 1.538(11) no
C3 C4 1.515(10) no
C3 O25 1.450(9) no
C4 C5 1.514(9) no
C5 C6 1.541(10) no
C5 C10 1.559(10) no
C6 C7 1.519(9) no
C7 C8 1.518(10) no
C7 O29 1.408(8) no
C8 C9 1.527(9) no
C8 C14 1.518(9) no
C9 C10 1.559(8) no
C9 C11 1.532(10) no
C10 C19 1.540(10) no
C11 C12 1.538(9) no
C12 C13 1.552(9) no
C12 O26 1.444(8) no
C13 C14 1.534(9) no
C13 C17 1.553(8) no
C13 C18 1.538(9) no
C14 C15 1.549(9) no
C15 C16 1.510(10) no
C16 C17 1.567(11) no
C17 C20 1.537(9) no
C20 C21 1.513(13) no
C20 C22 1.549(10) no
C22 C23 1.464(12) no
C23 C24 1.536(13) no
C24 O27 1.253(14) no
C24 N28 1.295(16) no
C1G C2G 1.33(5) no
C1G C4GR 1.34(5) no
C2G C3G 1.66(5) no
C2G O5G 1.29(3) no
